data_7042316
loop_
_publ_author_name
'D\"om\"ot\"or, Orsolya'
'Pape, Veronika F. S.'
'May, N\'ora V'
'Szak\'acs, Gergely'
'Enyedy, \'Eva A'

_publ_section_title
;
 Comparative solution equilibrium studies of antitumor
 ruthenium(\h(6)-p-cymene) and rhodium(\h(5)-C5Me5) complexes of
 8-hydroxyquinolines.
;
_journal_issue 13
_journal_name_full 'Dalton transactions (Cambridge, England : 2003)'
_journal_page_first 4382
_journal_page_last 4396
_journal_paper_doi 10.1039/c7dt00439g
_journal_volume 46
_journal_year 2017
_chemical_formula_moiety 'C19 H21 Cl N O Rh, 3(H2 O)'
_chemical_formula_sum 'C19 H27 Cl N O4 Rh'
_chemical_formula_weight 471.77
_chemical_name_systematic "' Chloro-(\h^5^-pentamethylcyclopentadienyl)-(quinolin-8-olato)- rhodium'"
_space_group_crystal_system monoclinic
_space_group_IT_number 9
_space_group_name_Hall 'C -2yc'
_space_group_name_H-M_alt 'C 1 c 1'
_symmetry_space_group_name_Hall 'C -2yc'
_symmetry_space_group_name_H-M 'C 1 c 1'
_atom_sites_solution_hydrogens difmap
_atom_sites_solution_primary difmap
_atom_sites_solution_secondary difmap
_audit_creation_method SHELXL-2014/7
_audit_update_record
;
2017-03-02 deposited with the CCDC.
2017-03-03 downloaded from the CCDC.
;
_cell_angle_alpha 90
_cell_angle_beta 97.1320(10)
_cell_angle_gamma 90
_cell_formula_units_Z 4
_cell_length_a 15.9461(6)
_cell_length_b 16.3041(6)
_cell_length_c 7.6492(3)
_cell_measurement_reflns_used 35073
_cell_measurement_temperature 103(2)
_cell_measurement_theta_max 27.49
_cell_measurement_theta_min 3.09
_cell_volume 1973.30(13)
_computing_cell_refinement 'CrystalClear (Rigaku/MSC Inc., 2005)'
_computing_data_collection 'CrystalClear (Rigaku/MSC Inc., 2005)'
_computing_data_reduction 'CrystalClear (Rigaku/MSC Inc., 2005)'
_computing_molecular_graphics 'Mercury (Macrae, 2006)'
_computing_publication_material 'Platon (Spek, 2003), Mercury (Macrae, 2006)'
_computing_structure_refinement 'SHELXL-2014/7 (Sheldrick, 2014)'
_computing_structure_solution 'Sir2014 (Burla, 2015)'
_diffrn_ambient_temperature 103(2)
_diffrn_detector_area_resol_mean 10.0000
_diffrn_measured_fraction_theta_full 0.998
_diffrn_measured_fraction_theta_max 0.999
_diffrn_measurement_details
;
 scan:  N=1,PHI=0.0,CHI=40.0,OMEGA=20.0,225.0,5.0,COUPLE=0.00                  
 scan:  N=2,PHI=180.0,CHI=40.0,OMEGA=20.0,200.0,5.0,COUPLE=0.00                
 scan:  N=3,PHI=180.0,CHI=15.0,OMEGA=20.0,200.0,5.0,COUPLE=0.00                
 scan:  N=4,PHI=0.0,CHI=0.0,OMEGA=20.0,200.0,5.0,COUPLE=0.00                   
 scan:  N=5,PHI=90.0,CHI=40.0,OMEGA=20.0,200.0,5.0,COUPLE=0.00                 
 Orientation Matrix:
    UB11  0.0079 UB12  0.0541 UB13 -0.0675
    UB21 -0.0035 UB22  0.0692 UB23  0.0549
    UB31  0.1315 UB32  0.0065 UB33  0.0134
    Matrix type: 'd*Trek'
;
_diffrn_measurement_device_type RAXIS-RAPID
_diffrn_measurement_method dtprofit.ref
_diffrn_radiation_detector RX
_diffrn_radiation_monochromator 'Graphite Monochromator'
_diffrn_radiation_type MoK\a
_diffrn_radiation_wavelength 0.71073
_diffrn_reflns_av_R_equivalents 0.0447
_diffrn_reflns_av_unetI/netI 0.0275
_diffrn_reflns_Laue_measured_fraction_full 0.998
_diffrn_reflns_Laue_measured_fraction_max 0.999
_diffrn_reflns_limit_h_max 20
_diffrn_reflns_limit_h_min -20
_diffrn_reflns_limit_k_max 21
_diffrn_reflns_limit_k_min -21
_diffrn_reflns_limit_l_max 9
_diffrn_reflns_limit_l_min -9
_diffrn_reflns_number 38253
_diffrn_reflns_point_group_measured_fraction_full 0.995
_diffrn_reflns_point_group_measured_fraction_max 0.991
_diffrn_reflns_theta_full 25.242
_diffrn_reflns_theta_max 27.480
_diffrn_reflns_theta_min 3.093
_diffrn_source 'Sealed Tube'
_diffrn_source_current 40.0000
_diffrn_source_power 2.0000
_diffrn_source_voltage 50.0000
_exptl_absorpt_coefficient_mu 1.024
_exptl_absorpt_correction_T_max 1.0000
_exptl_absorpt_correction_T_min 0.7428
_exptl_absorpt_correction_type multi-scan
_exptl_absorpt_process_details
;
 T.Higashi, Empirical Absorption Correction, 2001
;
_exptl_crystal_colour Orange
_exptl_crystal_density_diffrn 1.588
_exptl_crystal_description Block
_exptl_crystal_F_000 968
_exptl_crystal_size_max 0.500
_exptl_crystal_size_mid 0.120
_exptl_crystal_size_min 0.120
_refine_diff_density_max 0.857
_refine_diff_density_min -0.988
_refine_diff_density_rms 0.082
_refine_ls_abs_structure_details
;
 Flack x determined using 2052 quotients [(I+)-(I-)]/[(I+)+(I-)]
 (Parsons, Flack and Wagner, Acta Cryst. B69 (2013) 249-259).
;
_refine_ls_abs_structure_Flack -0.035(19)
_refine_ls_extinction_method none
_refine_ls_goodness_of_fit_ref 1.105
_refine_ls_hydrogen_treatment mixed
_refine_ls_matrix_type full
_refine_ls_number_parameters 258
_refine_ls_number_reflns 4470
_refine_ls_number_restraints 8
_refine_ls_restrained_S_all 1.104
_refine_ls_R_factor_all 0.0329
_refine_ls_R_factor_gt 0.0311
_refine_ls_shift/su_max 0.001
_refine_ls_shift/su_mean 0.000
_refine_ls_structure_factor_coef Fsqd
_refine_ls_weighting_details 'w=1/[\s^2^(Fo^2^)+(0.0320P)^2^+6.4298P] where P=(Fo^2^+2Fc^2^)/3'
_refine_ls_weighting_scheme calc
_refine_ls_wR_factor_gt 0.0730
_refine_ls_wR_factor_ref 0.0739
_reflns_Friedel_coverage 0.980
_reflns_Friedel_fraction_full 0.991
_reflns_Friedel_fraction_max 0.983
_reflns_number_gt 4300
_reflns_number_total 4470
_reflns_threshold_expression 'I > 2\s(I)'
_cod_data_source_file c7dt00439g2.cif
_cod_data_source_block shelx
_cod_depositor_comments
;
The following automatic conversions were performed:

'_exptl_absorpt_correction_type' value 'Multi-scan' changed to
'multi-scan' according to
/home/data/users/saulius/crontab/automatic-downloads/rss-feeds/RSC/lib/dictionaries/cif_core.dic
dictionary named 'cif_core.dic' version 2.4.2 from 2011-04-26.

Automatic conversion script
Id: cif_fix_values 4973 2017-02-22 13:04:09Z antanas 

 Adding full bibliography for 7042316.cif.
;
_cod_database_code 7042316
_shelx_shelxl_version_number 2014/7
_shelx_space_group_comment
;
The symmetry employed for this shelxl refinement is uniquely defined
by the following loop, which should always be used as a source of
symmetry information in preference to the above space-group names.
They are only intended as comments.
;
_shelx_estimated_absorpt_t_min 0.628
_shelx_estimated_absorpt_t_max 0.887

loop_
_space_group_symop_operation_xyz
'x, y, z'
'x, -y, z+1/2'
'x+1/2, y+1/2, z'
'x+1/2, -y+1/2, z+1/2'

loop_
_atom_site_label
_atom_site_type_symbol
_atom_site_fract_x
_atom_site_fract_y
_atom_site_fract_z
_atom_site_U_iso_or_equiv
_atom_site_adp_type
_atom_site_occupancy
_atom_site_site_symmetry_order
_atom_site_calc_flag
_atom_site_refinement_flags_posn
_atom_site_refinement_flags_adp
Rh1 Rh 0.74871(3) 0.72527(2) 0.70237(3) 0.01535(10) Uani 1 1 d . .
Cl1 Cl 0.74639(11) 0.64863(10) 0.4314(2) 0.0247(3) Uani 1 1 d . .
O1 O 0.7198(2) 0.8288(2) 0.5433(5) 0.0229(8) Uani 1 1 d . .
O2 O 0.5656(3) 0.8979(3) 0.4684(7) 0.0366(11) Uani 1 1 d D .
O3 O 0.5043(3) 0.9950(3) 0.1965(7) 0.0375(11) Uani 1 1 d D .
O4 O 0.9410(3) 0.6056(3) 0.4222(7) 0.0352(10) Uani 1 1 d D .
N1 N 0.8707(3) 0.7707(3) 0.6749(6) 0.0196(9) Uani 1 1 d . .
C11 C 0.9446(4) 0.7403(4) 0.7428(9) 0.0218(13) Uani 1 1 d . .
H11 H 0.9461 0.6889 0.8016 0.026 Uiso 1 1 calc R U
C12 C 1.0215(4) 0.7819(4) 0.7307(8) 0.0242(12) Uani 1 1 d . .
H12 H 1.0735 0.7591 0.7828 0.029 Uiso 1 1 calc R U
C13 C 1.0204(4) 0.8552(4) 0.6435(8) 0.0281(13) Uani 1 1 d . .
H13 H 1.0718 0.8840 0.6372 0.034 Uiso 1 1 calc R U
C14 C 0.9436(4) 0.8880(3) 0.5631(8) 0.0249(12) Uani 1 1 d . .
C15 C 0.9359(4) 0.9616(4) 0.4661(9) 0.0322(14) Uani 1 1 d . .
H15 H 0.9846 0.9929 0.4502 0.039 Uiso 1 1 calc R U
C16 C 0.8562(5) 0.9877(4) 0.3940(9) 0.0342(14) Uani 1 1 d . .
H16 H 0.8517 1.0371 0.3279 0.041 Uiso 1 1 calc R U
C17 C 0.7827(4) 0.9447(3) 0.4144(8) 0.0286(13) Uani 1 1 d . .
H17 H 0.7295 0.9644 0.3611 0.034 Uiso 1 1 calc R U
C18 C 0.7872(4) 0.8721(3) 0.5137(7) 0.0219(11) Uani 1 1 d . .
C19 C 0.8680(4) 0.8434(3) 0.5828(7) 0.0193(11) Uani 1 1 d . .
C4 C 0.7612(3) 0.7288(3) 0.9839(8) 0.0196(11) Uani 1 1 d . .
C3 C 0.6837(3) 0.7668(3) 0.9143(8) 0.0196(11) Uani 1 1 d . .
C2 C 0.6327(3) 0.7065(3) 0.8114(8) 0.0194(11) Uani 1 1 d . .
C1 C 0.6792(3) 0.6311(3) 0.8227(7) 0.0191(11) Uani 1 1 d . .
C5 C 0.7598(4) 0.6446(4) 0.9280(9) 0.0188(13) Uani 1 1 d . .
C9 C 0.8320(4) 0.7691(3) 1.1005(8) 0.0235(12) Uani 1 1 d . .
H9A H 0.8210 0.7656 1.2235 0.035 Uiso 1 1 calc R U
H9B H 0.8361 0.8268 1.0669 0.035 Uiso 1 1 calc R U
H9C H 0.8853 0.7411 1.0874 0.035 Uiso 1 1 calc R U
C8 C 0.6579(4) 0.8534(3) 0.9466(9) 0.0267(13) Uani 1 1 d . .
H8A H 0.7082 0.8859 0.9881 0.040 Uiso 1 1 calc R U
H8B H 0.6190 0.8539 1.0361 0.040 Uiso 1 1 calc R U
H8C H 0.6298 0.8770 0.8369 0.040 Uiso 1 1 calc R U
C7 C 0.5456(4) 0.7201(4) 0.7216(11) 0.0270(16) Uani 1 1 d . .
H7A H 0.5060 0.7229 0.8097 0.041 Uiso 1 1 calc R U
H7B H 0.5297 0.6747 0.6403 0.041 Uiso 1 1 calc R U
H7C H 0.5437 0.7718 0.6557 0.041 Uiso 1 1 calc R U
C6 C 0.6491(4) 0.5517(3) 0.7402(8) 0.0264(12) Uani 1 1 d . .
H6A H 0.6304 0.5603 0.6146 0.040 Uiso 1 1 calc R U
H6B H 0.6018 0.5310 0.7979 0.040 Uiso 1 1 calc R U
H6C H 0.6953 0.5117 0.7540 0.040 Uiso 1 1 calc R U
C10 C 0.8259(4) 0.5808(4) 0.9739(8) 0.0262(12) Uani 1 1 d . .
H10A H 0.8101 0.5466 1.0699 0.039 Uiso 1 1 calc R U
H10B H 0.8802 0.6075 1.0113 0.039 Uiso 1 1 calc R U
H10C H 0.8308 0.5465 0.8705 0.039 Uiso 1 1 calc R U
H2O H 0.615(3) 0.876(4) 0.486(11) 0.039 Uiso 1 1 d D U
H2W H 0.550(5) 0.928(4) 0.549(8) 0.039 Uiso 1 1 d D U
H3O H 0.481(5) 0.963(4) 0.119(8) 0.039 Uiso 1 1 d D U
H3W H 0.531(4) 0.963(4) 0.270(8) 0.039 Uiso 1 1 d D U
H4W H 0.889(2) 0.614(5) 0.423(11) 0.039 Uiso 1 1 d D U
H4O H 0.953(5) 0.573(4) 0.344(8) 0.039 Uiso 1 1 d D U

loop_
_atom_site_aniso_label
_atom_site_aniso_U_11
_atom_site_aniso_U_22
_atom_site_aniso_U_33
_atom_site_aniso_U_23
_atom_site_aniso_U_13
_atom_site_aniso_U_12
Rh1 0.01456(16) 0.01167(15) 0.01955(19) 0.0016(2) 0.00101(12) -0.0002(2)
Cl1 0.0276(7) 0.0225(7) 0.0243(8) -0.0040(6) 0.0050(6) -0.0036(6)
O1 0.0235(19) 0.0189(18) 0.027(2) 0.0044(15) 0.0050(16) 0.0026(15)
O2 0.030(2) 0.030(2) 0.048(3) 0.001(2) -0.001(2) 0.009(2)
O3 0.046(3) 0.034(3) 0.031(3) 0.001(2) -0.001(2) 0.007(2)
O4 0.025(2) 0.034(3) 0.046(3) -0.005(2) 0.004(2) 0.0042(19)
N1 0.017(2) 0.019(2) 0.023(3) -0.0034(17) 0.0033(18) -0.0037(17)
C11 0.019(3) 0.022(3) 0.025(4) 0.000(2) 0.004(2) -0.001(2)
C12 0.017(3) 0.032(3) 0.023(3) -0.005(2) 0.002(2) -0.002(2)
C13 0.023(3) 0.030(3) 0.033(3) -0.010(2) 0.009(2) -0.006(2)
C14 0.031(3) 0.022(3) 0.024(3) -0.006(2) 0.010(2) -0.005(2)
C15 0.039(4) 0.023(3) 0.036(4) 0.002(2) 0.014(3) -0.011(2)
C16 0.050(4) 0.018(3) 0.036(4) 0.007(2) 0.012(3) 0.001(3)
C17 0.042(3) 0.017(3) 0.027(3) 0.005(2) 0.004(3) 0.005(2)
C18 0.031(3) 0.016(2) 0.019(3) -0.001(2) 0.005(2) -0.001(2)
C19 0.026(3) 0.012(2) 0.020(3) -0.0040(19) 0.005(2) -0.002(2)
C4 0.018(3) 0.021(3) 0.021(3) 0.000(2) 0.004(2) -0.001(2)
C3 0.016(2) 0.017(3) 0.026(3) 0.002(2) 0.006(2) 0.0019(19)
C2 0.011(2) 0.022(3) 0.025(3) 0.004(2) 0.006(2) -0.0014(19)
C1 0.017(2) 0.015(2) 0.025(3) 0.004(2) 0.004(2) -0.0029(19)
C5 0.013(3) 0.014(3) 0.028(3) 0.005(2) -0.002(2) -0.003(2)
C9 0.021(3) 0.026(3) 0.022(3) -0.003(2) -0.002(2) -0.003(2)
C8 0.027(3) 0.019(3) 0.035(4) -0.002(2) 0.006(3) 0.004(2)
C7 0.017(3) 0.029(4) 0.034(4) 0.007(3) -0.001(3) 0.001(2)
C6 0.031(3) 0.018(3) 0.030(3) 0.000(2) 0.002(2) -0.007(2)
C10 0.024(3) 0.022(3) 0.032(3) 0.008(2) 0.001(2) 0.005(2)

loop_
_atom_type_symbol
_atom_type_description
_atom_type_scat_dispersion_real
_atom_type_scat_dispersion_imag
_atom_type_scat_source
C C 0.0033 0.0016 'International Tables Vol C Tables 4.2.6.8 and 6.1.1.4'
H H 0.0000 0.0000 'International Tables Vol C Tables 4.2.6.8 and 6.1.1.4'
Cl Cl 0.1484 0.1585 'International Tables Vol C Tables 4.2.6.8 and 6.1.1.4'
N N 0.0061 0.0033 'International Tables Vol C Tables 4.2.6.8 and 6.1.1.4'
O O 0.0106 0.0060 'International Tables Vol C Tables 4.2.6.8 and 6.1.1.4'
Rh Rh -1.1178 0.9187 'International Tables Vol C Tables 4.2.6.8 and 6.1.1.4'

loop_
_geom_angle_atom_site_label_1
_geom_angle_atom_site_label_2
_geom_angle_atom_site_label_3
_geom_angle
O1 Rh1 N1 78.41(16)
O1 Rh1 C4 123.27(18)
N1 Rh1 C4 96.8(2)
O1 Rh1 C3 95.32(18)
N1 Rh1 C3 120.17(19)
C4 Rh1 C3 38.9(2)
O1 Rh1 C2 101.69(18)
N1 Rh1 C2 159.6(2)
C4 Rh1 C2 65.7(2)
C3 Rh1 C2 39.4(2)
O1 Rh1 C5 160.7(2)
N1 Rh1 C5 107.9(2)
C4 Rh1 C5 39.1(2)
C3 Rh1 C5 65.6(2)
C2 Rh1 C5 65.9(2)
O1 Rh1 C1 136.92(18)
N1 Rh1 C1 144.66(19)
C4 Rh1 C1 65.1(2)
C3 Rh1 C1 65.2(2)
C2 Rh1 C1 38.9(2)
C5 Rh1 C1 39.1(2)
O1 Rh1 Cl1 86.54(12)
N1 Rh1 Cl1 90.69(13)
C4 Rh1 Cl1 150.13(15)
C3 Rh1 Cl1 148.87(15)
C2 Rh1 Cl1 109.74(16)
C5 Rh1 Cl1 111.20(17)
C1 Rh1 Cl1 92.50(15)
C18 O1 Rh1 113.7(3)
H2O O2 H2W 118(8)
H3O O3 H3W 104(7)
H4W O4 H4O 115(8)
C11 N1 C19 119.5(5)
C11 N1 Rh1 128.0(4)
C19 N1 Rh1 112.4(4)
N1 C11 C12 122.1(6)
N1 C11 H11 118.9
C12 C11 H11 118.9
C13 C12 C11 119.6(6)
C13 C12 H12 120.2
C11 C12 H12 120.2
C12 C13 C14 120.1(5)
C12 C13 H13 119.9
C14 C13 H13 119.9
C13 C14 C15 124.6(6)
C13 C14 C19 117.4(5)
C15 C14 C19 118.0(6)
C16 C15 C14 119.1(6)
C16 C15 H15 120.5
C14 C15 H15 120.5
C15 C16 C17 122.9(6)
C15 C16 H16 118.5
C17 C16 H16 118.5
C16 C17 C18 119.9(6)
C16 C17 H17 120.0
C18 C17 H17 120.0
O1 C18 C17 123.5(5)
O1 C18 C19 118.7(5)
C17 C18 C19 117.7(5)
N1 C19 C18 116.5(5)
N1 C19 C14 121.2(5)
C18 C19 C14 122.3(5)
C3 C4 C5 108.9(5)
C3 C4 C9 125.9(5)
C5 C4 C9 125.2(5)
C3 C4 Rh1 70.6(3)
C5 C4 Rh1 71.3(3)
C9 C4 Rh1 125.4(4)
C4 C3 C2 108.1(5)
C4 C3 C8 126.1(5)
C2 C3 C8 125.7(5)
C4 C3 Rh1 70.5(3)
C2 C3 Rh1 70.4(3)
C8 C3 Rh1 126.3(4)
C1 C2 C3 107.4(5)
C1 C2 C7 127.1(5)
C3 C2 C7 125.4(5)
C1 C2 Rh1 71.4(3)
C3 C2 Rh1 70.1(3)
C7 C2 Rh1 126.9(5)
C2 C1 C5 108.7(5)
C2 C1 C6 125.5(5)
C5 C1 C6 125.8(5)
C2 C1 Rh1 69.8(3)
C5 C1 Rh1 70.3(3)
C6 C1 Rh1 126.2(4)
C4 C5 C1 106.9(5)
C4 C5 C10 127.7(6)
C1 C5 C10 125.3(6)
C4 C5 Rh1 69.7(3)
C1 C5 Rh1 70.7(3)
C10 C5 Rh1 126.7(4)
C4 C9 H9A 109.5
C4 C9 H9B 109.5
H9A C9 H9B 109.5
C4 C9 H9C 109.5
H9A C9 H9C 109.5
H9B C9 H9C 109.5
C3 C8 H8A 109.5
C3 C8 H8B 109.5
H8A C8 H8B 109.5
C3 C8 H8C 109.5
H8A C8 H8C 109.5
H8B C8 H8C 109.5
C2 C7 H7A 109.5
C2 C7 H7B 109.5
H7A C7 H7B 109.5
C2 C7 H7C 109.5
H7A C7 H7C 109.5
H7B C7 H7C 109.5
C1 C6 H6A 109.5
C1 C6 H6B 109.5
H6A C6 H6B 109.5
C1 C6 H6C 109.5
H6A C6 H6C 109.5
H6B C6 H6C 109.5
C5 C10 H10A 109.5
C5 C10 H10B 109.5
H10A C10 H10B 109.5
C5 C10 H10C 109.5
H10A C10 H10C 109.5
H10B C10 H10C 109.5

loop_
_geom_bond_atom_site_label_1
_geom_bond_atom_site_label_2
_geom_bond_distance
Rh1 O1 2.099(4)
Rh1 N1 2.116(5)
Rh1 C4 2.139(6)
Rh1 C3 2.140(6)
Rh1 C2 2.144(5)
Rh1 C5 2.160(6)
Rh1 C1 2.165(5)
Rh1 Cl1 2.4167(16)
O1 C18 1.328(7)
O2 H2O 0.85(3)
O2 H2W 0.85(3)
O3 H3O 0.84(3)
O3 H3W 0.84(3)
O4 H4W 0.84(3)
O4 H4O 0.84(3)
N1 C11 1.324(9)
N1 C19 1.377(7)
C11 C12 1.413(9)
C11 H11 0.9500
C12 C13 1.368(9)
C12 H12 0.9500
C13 C14 1.407(9)
C13 H13 0.9500
C14 C15 1.407(9)
C14 C19 1.432(8)
C15 C16 1.388(10)
C15 H15 0.9500
C16 C17 1.391(9)
C16 H16 0.9500
C17 C18 1.404(8)
C17 H17 0.9500
C18 C19 1.410(8)
C4 C3 1.426(8)
C4 C5 1.437(8)
C4 C9 1.501(8)
C3 C2 1.445(8)
C3 C8 1.499(7)
C2 C1 1.434(7)
C2 C7 1.487(9)
C1 C5 1.446(8)
C1 C6 1.493(7)
C5 C10 1.491(8)
C9 H9A 0.9800
C9 H9B 0.9800
C9 H9C 0.9800
C8 H8A 0.9800
C8 H8B 0.9800
C8 H8C 0.9800
C7 H7A 0.9800
C7 H7B 0.9800
C7 H7C 0.9800
C6 H6A 0.9800
C6 H6B 0.9800
C6 H6C 0.9800
C10 H10A 0.9800
C10 H10B 0.9800
C10 H10C 0.9800
